data_2102420
loop_
_publ_author_name
'Marsh, Richard E.'

_publ_section_title
;
 Space group <i>Cc</i>: an update
;
_journal_issue 2
_journal_name_full 'Acta Crystallographica Section B'
_journal_page_first 252
_journal_page_last 253
_journal_paper_doi 10.1107/S0108768104003878
_journal_volume 60
_journal_year 2004
_chemical_formula_moiety 'C24 H48 N2 O7 Sr, 2(N O3)'
_chemical_formula_sum 'C24 H48 N4 O13 Sr'
_space_group_crystal_system monoclinic
_space_group_IT_number 15
_space_group_name_Hall '-C 2yc'
_space_group_name_H-M_alt 'C 1 2/c 1'
_audit_creation_method CRYM
_cell_angle_alpha 90
_cell_angle_beta 101.47
_cell_angle_gamma 90
_cell_formula_units_Z 4
_cell_length_a 16.8090
_cell_length_b 8.8890
_cell_length_c 21.2320
_cell_volume 3109.028
_cod_data_source_file bk0142.cif
_cod_data_source_block RIZGUC
_cod_depositor_comments
;
 Updating space group information and adding the symmetry operation list.

 Antanas Vaitkus,
 2018-06-14

 Adding the _cell_formula_units_Z data item.

 Antanas Vaitkus,
 2017-08-05

  Added moiety chemical formula from Marsh (2004) paper.
  The summary chemical formula is calculated from moiety formula using
  AdHocParser
  (svn://www.crystallography.net/cod-tools/trunk/Formulae/AdHocParser.yp,
  revision 1441.)

  Andrius Merkys
  2013-11-11
;
_cod_original_sg_symbol_H-M C2/c
_cod_database_code 2102420

loop_
_space_group_symop_id
_space_group_symop_operation_xyz
1 x,y,z
2 -x,y,-z+1/2
3 -x,-y,-z
4 x,-y,z+1/2
5 x+1/2,y+1/2,z
6 -x+1/2,y+1/2,-z+1/2
7 -x+1/2,-y+1/2,-z
8 x+1/2,-y+1/2,z+1/2

loop_
_atom_site_label
_atom_site_type_symbol
_atom_site_fract_x
_atom_site_fract_y
_atom_site_fract_z
Sr1 Sr 0.00000 0.19050 0.25000
O7 O 0.00000 -0.09540 0.25000
O1 O 0.08010 0.12700 0.15830
O2 O 0.15885 0.10550 0.28220
O5 O -0.07695 0.42830 0.20755
O8 O 0.59900 0.25100 0.12035
O9 O 0.61280 0.01750 0.14160
O10 O 0.59620 0.17450 0.21465
N1 N -0.08790 0.20265 0.11455
N3 N 0.60240 0.14850 0.15770
C1 C -0.03955 0.11205 0.07835
C2 C 0.04850 0.14500 0.09250
C3 C 0.16715 0.12750 0.17410
C4 C 0.19260 0.03950 0.23265
C5 C 0.17780 0.02800 0.34235
C6 C 0.17175 0.13600 0.39305
C13 C -0.09320 0.36450 0.09655
C14 C -0.13665 0.40000 0.02815
C15 C -0.13350 0.56500 0.01340
C16 C -0.16545 0.65800 0.06080
C17 C -0.12210 0.62500 0.12925
C18 C -0.12390 0.45850 0.14500
H1 H -0.08020 0.52495 0.24055
H3 H 0.03005 -0.16060 0.23280
H5 H -0.06100 0.12375 0.03365
H6 H -0.04545 0.00940 0.08910
H7 H 0.07630 0.08150 0.06815
H8 H 0.05630 0.24600 0.08150
H9 H 0.18910 0.22700 0.17895
H10 H 0.18665 0.07800 0.14040
H11 H 0.17370 -0.06200 0.22695
H12 H 0.25070 0.03800 0.24485
H13 H 0.23175 -0.01400 0.34815
H14 H 0.13990 -0.05200 0.34420
H15 H 0.18515 0.08650 0.43360
H16 H 0.21030 0.21450 0.39240
H29 H -0.03815 0.39550 0.09860
H30 H -0.19215 0.37100 0.02355
H31 H -0.11375 0.34250 -0.00140
H32 H -0.16415 0.58350 -0.02895
H33 H -0.07795 0.59150 0.01375
H34 H -0.22200 0.64050 0.05690
H35 H -0.15775 0.76200 0.05235
H36 H -0.14625 0.68100 0.15950
H37 H -0.06705 0.65650 0.13425
H38 H -0.17895 0.43000 0.14455
